data_7028938
loop_
_publ_author_name
'Franz, Daniel'
'Irran, Elisabeth'
'Inoue, Shigeyoshi'

_publ_section_title
;
 Synthesis, characterization and reactivity of an imidazolin-2-iminato
 aluminium dihydride.
;
_journal_issue 11
_journal_name_full 'Dalton transactions (Cambridge, England : 2003)'
_journal_page_first 4451
_journal_page_last 4461
_journal_paper_doi 10.1039/c3dt52637b
_journal_volume 43
_journal_year 2014
_chemical_formula_sum 'C61 H80 Li2 N6'
_chemical_formula_weight 911.19
_chemical_name_systematic
; 
 ? 
;
_space_group_IT_number 2
_symmetry_cell_setting triclinic
_symmetry_space_group_name_Hall '-P 1'
_symmetry_space_group_name_H-M 'P -1'
_atom_sites_solution_hydrogens geom
_atom_sites_solution_primary direct
_atom_sites_solution_secondary difmap
_audit_creation_method
;
CrysAlisPro, Agilent Technologies,
Version 1.171.36.24 (release 03-12-2012 CrysAlis171 .NET)
(compiled Dec  3 2012,18:21:49)
;
_cell_angle_alpha 81.656(5)
_cell_angle_beta 80.281(5)
_cell_angle_gamma 82.250(6)
_cell_formula_units_Z 2
_cell_length_a 11.1147(7)
_cell_length_b 14.8792(11)
_cell_length_c 17.4898(10)
_cell_measurement_reflns_used 2791
_cell_measurement_temperature 150(2)
_cell_measurement_theta_max 26.8490
_cell_measurement_theta_min 3.5670
_cell_volume 2802.6(3)
_computing_cell_refinement
;
CrysAlisPro, Agilent Technologies,
Version 1.171.36.24 (release 03-12-2012 CrysAlis171 .NET)
(compiled Dec  3 2012,18:21:49)
;
_computing_data_collection
;
CrysAlisPro, Agilent Technologies,
Version 1.171.36.24 (release 03-12-2012 CrysAlis171 .NET)
(compiled Dec  3 2012,18:21:49)
;
_computing_data_reduction
;
CrysAlisPro, Agilent Technologies,
Version 1.171.36.24 (release 03-12-2012 CrysAlis171 .NET)
(compiled Dec  3 2012,18:21:49)
;
_computing_structure_refinement 'SHELXL-97 (Sheldrick, 1997)'
_computing_structure_solution 'SHELXS-97 (Sheldrick, 1990)'
_diffrn_ambient_temperature 150(2)
_diffrn_measured_fraction_theta_full 0.997
_diffrn_measured_fraction_theta_max 0.997
_diffrn_measurement_device_type 'Xcalibur, Sapphire3'
_diffrn_measurement_method '\w scans'
_diffrn_radiation_monochromator graphite
_diffrn_radiation_source 'Enhance (Mo) X-ray Source'
_diffrn_radiation_type MoK\a
_diffrn_radiation_wavelength 0.71073
_diffrn_reflns_av_R_equivalents 0.0834
_diffrn_reflns_av_sigmaI/netI 0.1306
_diffrn_reflns_limit_h_max 13
_diffrn_reflns_limit_h_min -13
_diffrn_reflns_limit_k_max 16
_diffrn_reflns_limit_k_min -17
_diffrn_reflns_limit_l_max 20
_diffrn_reflns_limit_l_min -20
_diffrn_reflns_number 20755
_diffrn_reflns_theta_full 25.00
_diffrn_reflns_theta_max 25.00
_diffrn_reflns_theta_min 3.43
_exptl_absorpt_coefficient_mu 0.062
_exptl_absorpt_correction_T_max 0.9938
_exptl_absorpt_correction_T_min 0.9828
_exptl_absorpt_correction_type multi-scan
_exptl_absorpt_process_details
;
CrysAlisPro, Agilent Technologies,
Version 1.171.36.24 (release 03-12-2012 CrysAlis171 .NET)
(compiled Dec  3 2012,18:21:49)
Empirical absorption correction using spherical harmonics,
 implemented in SCALE3 ABSPACK scaling algorithm.
;
_exptl_crystal_colour yellow
_exptl_crystal_density_diffrn 1.080
_exptl_crystal_density_method 'not measured'
_exptl_crystal_description plate
_exptl_crystal_F_000 988
_exptl_crystal_size_max 0.28
_exptl_crystal_size_mid 0.20
_exptl_crystal_size_min 0.10
_refine_diff_density_max 0.306
_refine_diff_density_min -0.240
_refine_diff_density_rms 0.042
_refine_ls_extinction_method none
_refine_ls_goodness_of_fit_ref 1.063
_refine_ls_hydrogen_treatment constr
_refine_ls_matrix_type full
_refine_ls_number_parameters 702
_refine_ls_number_reflns 9860
_refine_ls_number_restraints 168
_refine_ls_restrained_S_all 1.064
_refine_ls_R_factor_all 0.1524
_refine_ls_R_factor_gt 0.0840
_refine_ls_shift/su_max 0.000
_refine_ls_shift/su_mean 0.000
_refine_ls_structure_factor_coef Fsqd
_refine_ls_weighting_details 'calc w=1/[\s^2^(Fo^2^)+(0.0383P)^2^+0.0000P] where P=(Fo^2^+2Fc^2^)/3'
_refine_ls_weighting_scheme calc
_refine_ls_wR_factor_gt 0.1389
_refine_ls_wR_factor_ref 0.1672
_reflns_number_gt 5769
_reflns_number_total 9860
_reflns_threshold_expression >2sigma(I)
_cod_data_source_file c3dt52637b.txt
_cod_data_source_block franz9
_cod_original_sg_symbol_H-M P-1
_cod_database_code 7028938

loop_
_symmetry_equiv_pos_as_xyz
'x, y, z'
'-x, -y, -z'

loop_
_atom_site_label
_atom_site_type_symbol
_atom_site_fract_x
_atom_site_fract_y
_atom_site_fract_z
_atom_site_U_iso_or_equiv
_atom_site_adp_type
_atom_site_occupancy
_atom_site_symmetry_multiplicity
_atom_site_calc_flag
_atom_site_refinement_flags
_atom_site_disorder_assembly
_atom_site_disorder_group
Li1 Li 0.0191(5) 0.5624(4) 0.4501(3) 0.0340(14) Uani 1 1 d . . .
Li2 Li 0.4900(5) 1.0693(4) 0.0274(3) 0.0356(14) Uani 1 1 d . . .
N1 N 0.0605(2) 0.42891(18) 0.44886(14) 0.0285(7) Uani 1 1 d . . .
N2 N 0.1831(2) 0.45155(17) 0.32222(14) 0.0233(6) Uani 1 1 d . . .
N3 N 0.1908(2) 0.30948(17) 0.38207(13) 0.0231(6) Uani 1 1 d . . .
N4 N 0.5327(2) 0.95492(19) 0.07804(14) 0.0309(7) Uani 1 1 d . . .
N5 N 0.5810(2) 0.88186(18) 0.20525(13) 0.0233(6) Uani 1 1 d . . .
N6 N 0.5881(2) 0.79407(18) 0.11254(14) 0.0267(6) Uani 1 1 d . . .
C1 C 0.1332(3) 0.4002(2) 0.39331(17) 0.0223(7) Uani 1 1 d . . .
C2 C 0.2676(3) 0.3968(2) 0.27559(18) 0.0290(8) Uani 1 1 d . . .
H2A H 0.3143 0.4168 0.2269 0.035 Uiso 1 1 calc R . .
C3 C 0.2714(3) 0.3108(2) 0.31174(17) 0.0273(8) Uani 1 1 d . . .
H3A H 0.3209 0.2592 0.2926 0.033 Uiso 1 1 calc R . .
C4 C 0.1600(3) 0.5489(2) 0.31590(17) 0.0246(8) Uani 1 1 d . . .
C5 C 0.0561(3) 0.5922(2) 0.28319(18) 0.0282(8) Uani 1 1 d . B .
C6 C 0.0272(3) 0.6863(3) 0.2862(2) 0.0402(9) Uani 1 1 d . . .
H6A H -0.0423 0.7172 0.2647 0.048 Uiso 1 1 calc R . .
C7 C 0.0970(3) 0.7354(3) 0.3196(2) 0.0437(10) Uani 1 1 d . . .
H7A H 0.0759 0.7993 0.3207 0.052 Uiso 1 1 calc R . .
C8 C 0.1982(3) 0.6907(2) 0.3516(2) 0.0393(9) Uani 1 1 d . . .
H8A H 0.2463 0.7249 0.3742 0.047 Uiso 1 1 calc R . .
C9 C 0.2313(3) 0.5973(2) 0.35156(18) 0.0293(8) Uani 1 1 d . . .
C10 C -0.0226(3) 0.5401(3) 0.2470(2) 0.0414(9) Uani 1 1 d U . .
H10 H 0.0244 0.4797 0.2370 0.050 Uiso 1 1 calc R A 1
C11 C -0.1383(13) 0.5235(10) 0.2967(9) 0.052(3) Uani 0.50 1 d PU B 1
H11A H -0.1218 0.4856 0.3453 0.079 Uiso 0.50 1 calc PR B 1
H11B H -0.1865 0.4917 0.2694 0.079 Uiso 0.50 1 calc PR B 1
H11C H -0.1844 0.5819 0.3087 0.079 Uiso 0.50 1 calc PR B 1
C12 C -0.0491(9) 0.5962(8) 0.1642(7) 0.048(2) Uani 0.50 1 d PU B 1
H12A H 0.0290 0.6052 0.1302 0.072 Uiso 0.50 1 calc PR B 1
H12B H -0.0950 0.6558 0.1729 0.072 Uiso 0.50 1 calc PR B 1
H12C H -0.0975 0.5617 0.1393 0.072 Uiso 0.50 1 calc PR B 1
C11A C -0.1615(13) 0.5527(10) 0.2841(9) 0.054(3) Uani 0.50 1 d PU B 2
H11D H -0.1705 0.5264 0.3392 0.080 Uiso 0.50 1 calc PR B 2
H11E H -0.2095 0.5217 0.2560 0.080 Uiso 0.50 1 calc PR B 2
H11F H -0.1914 0.6180 0.2804 0.080 Uiso 0.50 1 calc PR B 2
C12A C -0.0069(11) 0.5640(9) 0.1609(7) 0.067(3) Uani 0.50 1 d PU B 2
H12D H 0.0788 0.5470 0.1387 0.101 Uiso 0.50 1 calc PR B 2
H12E H -0.0282 0.6299 0.1481 0.101 Uiso 0.50 1 calc PR B 2
H12F H -0.0608 0.5308 0.1391 0.101 Uiso 0.50 1 calc PR B 2
C13 C 0.3396(3) 0.5500(2) 0.38977(18) 0.0334(8) Uani 1 1 d . . .
H13A H 0.3375 0.4826 0.3930 0.040 Uiso 1 1 calc R . .
C14 C 0.4608(3) 0.5731(3) 0.3405(2) 0.0523(11) Uani 1 1 d . . .
H14A H 0.4665 0.5542 0.2885 0.078 Uiso 1 1 calc R . .
H14B H 0.5293 0.5408 0.3658 0.078 Uiso 1 1 calc R . .
H14C H 0.4646 0.6392 0.3354 0.078 Uiso 1 1 calc R . .
C15 C 0.3311(3) 0.5732(3) 0.47295(19) 0.0456(10) Uani 1 1 d . . .
H15A H 0.2513 0.5601 0.5029 0.068 Uiso 1 1 calc R . .
H15B H 0.3398 0.6382 0.4712 0.068 Uiso 1 1 calc R . .
H15C H 0.3969 0.5362 0.4981 0.068 Uiso 1 1 calc R . .
C16 C 0.1663(3) 0.2313(2) 0.43742(16) 0.0228(7) Uani 1 1 d . . .
C17 C 0.0557(3) 0.1933(2) 0.44140(18) 0.0267(8) Uani 1 1 d . . .
C18 C 0.0323(3) 0.1188(2) 0.49637(19) 0.0340(9) Uani 1 1 d . . .
H18A H -0.0421 0.0927 0.5000 0.041 Uiso 1 1 calc R . .
C19 C 0.1156(3) 0.0812(2) 0.54669(19) 0.0362(9) Uani 1 1 d . . .
H19A H 0.0987 0.0294 0.5838 0.043 Uiso 1 1 calc R . .
C20 C 0.2231(3) 0.1200(2) 0.54219(18) 0.0357(9) Uani 1 1 d . . .
H20A H 0.2795 0.0943 0.5769 0.043 Uiso 1 1 calc R . .
C21 C 0.2510(3) 0.1951(2) 0.48864(17) 0.0269(8) Uani 1 1 d . . .
C22 C -0.0340(3) 0.2336(2) 0.38513(18) 0.0322(8) Uani 1 1 d . . .
H22A H -0.0311 0.3012 0.3759 0.039 Uiso 1 1 calc R . .
C23 C -0.1671(3) 0.2166(3) 0.4176(2) 0.0487(11) Uani 1 1 d . . .
H23A H -0.1885 0.2344 0.4704 0.073 Uiso 1 1 calc R . .
H23B H -0.1756 0.1516 0.4194 0.073 Uiso 1 1 calc R . .
H23C H -0.2222 0.2531 0.3837 0.073 Uiso 1 1 calc R . .
C24 C 0.0044(3) 0.1970(3) 0.30588(19) 0.0558(12) Uani 1 1 d . . .
H24A H 0.0864 0.2134 0.2829 0.084 Uiso 1 1 calc R . .
H24B H -0.0546 0.2239 0.2708 0.084 Uiso 1 1 calc R . .
H24C H 0.0058 0.1303 0.3134 0.084 Uiso 1 1 calc R . .
C25 C 0.3642(3) 0.2421(2) 0.48889(19) 0.0351(9) Uani 1 1 d . . .
H25A H 0.3940 0.2671 0.4337 0.042 Uiso 1 1 calc R . .
C26 C 0.4710(3) 0.1790(3) 0.5205(2) 0.0480(10) Uani 1 1 d . . .
H26A H 0.4883 0.1241 0.4937 0.072 Uiso 1 1 calc R . .
H26B H 0.4485 0.1613 0.5768 0.072 Uiso 1 1 calc R . .
H26C H 0.5443 0.2113 0.5111 0.072 Uiso 1 1 calc R . .
C27 C 0.3285(3) 0.3227(3) 0.5368(2) 0.0491(10) Uani 1 1 d . . .
H27A H 0.2666 0.3663 0.5134 0.074 Uiso 1 1 calc R . .
H27B H 0.4014 0.3530 0.5370 0.074 Uiso 1 1 calc R . .
H27C H 0.2948 0.3002 0.5906 0.074 Uiso 1 1 calc R . .
C28 C 0.5626(3) 0.8885(2) 0.12551(17) 0.0252(8) Uani 1 1 d . . .
C29 C 0.6179(3) 0.7918(2) 0.23384(18) 0.0306(8) Uani 1 1 d . . .
H29A H 0.6369 0.7714 0.2849 0.037 Uiso 1 1 calc R . .
C30 C 0.6221(3) 0.7388(2) 0.17797(18) 0.0311(8) Uani 1 1 d . . .
H30A H 0.6444 0.6745 0.1823 0.037 Uiso 1 1 calc R . .
C31 C 0.5799(3) 0.9594(2) 0.24522(16) 0.0244(7) Uani 1 1 d . . .
C32 C 0.6861(3) 1.0031(2) 0.23529(17) 0.0298(8) Uani 1 1 d . D .
C33 C 0.6832(3) 1.0775(2) 0.27546(19) 0.0397(9) Uani 1 1 d . . .
H33A H 0.7544 1.1081 0.2701 0.048 Uiso 1 1 calc R . .
C34 C 0.5776(3) 1.1073(3) 0.3233(2) 0.0430(10) Uani 1 1 d . . .
H34A H 0.5770 1.1584 0.3503 0.052 Uiso 1 1 calc R . .
C35 C 0.4736(3) 1.0642(2) 0.33221(19) 0.0372(9) Uani 1 1 d . . .
H35A H 0.4021 1.0858 0.3654 0.045 Uiso 1 1 calc R . .
C36 C 0.4714(3) 0.9895(2) 0.29338(17) 0.0280(8) Uani 1 1 d . . .
C37 C 0.8018(3) 0.9715(3) 0.1821(2) 0.0425(9) Uani 1 1 d U . .
H37 H 0.7841 0.9226 0.1534 0.051 Uiso 1 1 calc R C 3
C38 C 0.8984(14) 0.9354(13) 0.2277(12) 0.057(3) Uani 0.50 1 d PU D 3
H38A H 0.8723 0.8832 0.2650 0.085 Uiso 0.50 1 calc PR D 3
H38B H 0.9156 0.9830 0.2563 0.085 Uiso 0.50 1 calc PR D 3
H38C H 0.9728 0.9155 0.1929 0.085 Uiso 0.50 1 calc PR D 3
C39 C 0.8380(15) 1.0569(9) 0.1213(8) 0.061(3) Uani 0.50 1 d PU D 3
H39A H 0.7686 1.0816 0.0937 0.092 Uiso 0.50 1 calc PR D 3
H39B H 0.9091 1.0378 0.0834 0.092 Uiso 0.50 1 calc PR D 3
H39C H 0.8587 1.1040 0.1490 0.092 Uiso 0.50 1 calc PR D 3
C38A C 0.9248(14) 0.9566(13) 0.2197(11) 0.049(3) Uani 0.50 1 d PU D 4
H38D H 0.9097 0.9238 0.2726 0.073 Uiso 0.50 1 calc PR D 4
H38E H 0.9516 1.0161 0.2222 0.073 Uiso 0.50 1 calc PR D 4
H38F H 0.9890 0.9208 0.1874 0.073 Uiso 0.50 1 calc PR D 4
C39A C 0.8215(14) 1.0288(9) 0.1058(8) 0.051(3) Uani 0.50 1 d PU D 4
H39D H 0.7490 1.0325 0.0799 0.076 Uiso 0.50 1 calc PR D 4
H39E H 0.8937 1.0016 0.0730 0.076 Uiso 0.50 1 calc PR D 4
H39F H 0.8348 1.0904 0.1138 0.076 Uiso 0.50 1 calc PR D 4
C40 C 0.3553(3) 0.9428(3) 0.30084(19) 0.0357(9) Uani 1 1 d . . .
H40A H 0.3811 0.8767 0.2954 0.043 Uiso 1 1 calc R . .
C41 C 0.2703(3) 0.9481(3) 0.37872(19) 0.0477(11) Uani 1 1 d . . .
H41A H 0.2026 0.9114 0.3811 0.072 Uiso 1 1 calc R . .
H41B H 0.2372 1.0119 0.3833 0.072 Uiso 1 1 calc R . .
H41C H 0.3167 0.9245 0.4217 0.072 Uiso 1 1 calc R . .
C42 C 0.2838(3) 0.9833(3) 0.2337(2) 0.0586(13) Uani 1 1 d . . .
H42A H 0.3368 0.9766 0.1836 0.088 Uiso 1 1 calc R . .
H42B H 0.2575 1.0483 0.2375 0.088 Uiso 1 1 calc R . .
H42C H 0.2115 0.9510 0.2372 0.088 Uiso 1 1 calc R . .
C43 C 0.5727(3) 0.7712(2) 0.03890(17) 0.0252(8) Uani 1 1 d . . .
C44 C 0.6722(3) 0.7731(2) -0.02200(18) 0.0320(8) Uani 1 1 d . . .
C45 C 0.6513(3) 0.7593(3) -0.09588(19) 0.0428(10) Uani 1 1 d . . .
H45A H 0.7174 0.7596 -0.1381 0.051 Uiso 1 1 calc R . .
C46 C 0.5365(3) 0.7455(3) -0.1084(2) 0.0466(10) Uani 1 1 d . . .
H46A H 0.5242 0.7365 -0.1591 0.056 Uiso 1 1 calc R . .
C47 C 0.4393(3) 0.7446(2) -0.04801(19) 0.0387(9) Uani 1 1 d . . .
H47A H 0.3609 0.7346 -0.0576 0.046 Uiso 1 1 calc R . .
C48 C 0.4538(3) 0.7583(2) 0.02730(17) 0.0293(8) Uani 1 1 d . . .
C49 C 0.7973(3) 0.7942(3) -0.0092(2) 0.0462(9) Uani 1 1 d U . .
H49 H 0.8003 0.7798 0.0481 0.055 Uiso 1 1 calc R E 5
C50 C 0.9087(11) 0.7291(9) -0.0529(6) 0.061(3) Uani 0.50 1 d PU F 5
H50A H 0.8976 0.6649 -0.0345 0.092 Uiso 0.50 1 calc PR F 5
H50B H 0.9871 0.7423 -0.0410 0.092 Uiso 0.50 1 calc PR F 5
H50C H 0.9086 0.7408 -0.1095 0.092 Uiso 0.50 1 calc PR F 5
C51 C 0.8200(11) 0.8887(9) -0.0309(5) 0.056(2) Uani 0.50 1 d PU F 5
H51A H 0.7625 0.9272 0.0030 0.084 Uiso 0.50 1 calc PR F 5
H51B H 0.8084 0.9078 -0.0855 0.084 Uiso 0.50 1 calc PR F 5
H51C H 0.9045 0.8950 -0.0251 0.084 Uiso 0.50 1 calc PR F 5
C50A C 0.8886(11) 0.7167(9) -0.0162(6) 0.060(3) Uani 0.50 1 d PU F 6
H50D H 0.8643 0.6662 0.0235 0.091 Uiso 0.50 1 calc PR F 6
H50E H 0.9678 0.7332 -0.0085 0.091 Uiso 0.50 1 calc PR F 6
H50F H 0.8961 0.6978 -0.0683 0.091 Uiso 0.50 1 calc PR F 6
C51A C 0.8379(12) 0.8815(9) -0.0683(6) 0.064(3) Uani 0.50 1 d PU F 6
H51D H 0.7767 0.9343 -0.0595 0.096 Uiso 0.50 1 calc PR F 6
H51E H 0.8440 0.8685 -0.1223 0.096 Uiso 0.50 1 calc PR F 6
H51F H 0.9180 0.8949 -0.0594 0.096 Uiso 0.50 1 calc PR F 6
C52 C 0.3464(3) 0.7581(3) 0.09420(19) 0.0368(8) Uani 1 1 d U . .
H52 H 0.3759 0.7801 0.1384 0.044 Uiso 1 1 calc R G 7
C53 C 0.3177(17) 0.6606(14) 0.1230(11) 0.050(3) Uani 0.50 1 d PU H 7
H53A H 0.3924 0.6229 0.1364 0.075 Uiso 0.50 1 calc PR H 7
H53B H 0.2880 0.6356 0.0817 0.075 Uiso 0.50 1 calc PR H 7
H53C H 0.2544 0.6605 0.1693 0.075 Uiso 0.50 1 calc PR H 7
C54 C 0.2382(13) 0.8219(8) 0.0771(9) 0.053(3) Uani 0.50 1 d PU H 7
H54A H 0.2610 0.8843 0.0652 0.080 Uiso 0.50 1 calc PR H 7
H54B H 0.1734 0.8184 0.1226 0.080 Uiso 0.50 1 calc PR H 7
H54C H 0.2082 0.8053 0.0320 0.080 Uiso 0.50 1 calc PR H 7
C53A C 0.3418(17) 0.6625(13) 0.1389(10) 0.040(3) Uani 0.50 1 d PU H 8
H53D H 0.4181 0.6435 0.1610 0.060 Uiso 0.50 1 calc PR H 8
H53E H 0.3328 0.6196 0.1033 0.060 Uiso 0.50 1 calc PR H 8
H53F H 0.2718 0.6630 0.1813 0.060 Uiso 0.50 1 calc PR H 8
C54A C 0.2182(13) 0.7910(8) 0.0660(9) 0.046(3) Uani 0.50 1 d PU H 8
H54D H 0.2208 0.8517 0.0356 0.069 Uiso 0.50 1 calc PR H 8
H54E H 0.1537 0.7943 0.1116 0.069 Uiso 0.50 1 calc PR H 8
H54F H 0.2005 0.7477 0.0333 0.069 Uiso 0.50 1 calc PR H 8
C55 C 0.6811(4) 0.4060(3) 0.1604(3) 0.0584(12) Uani 1 1 d . . .
C56 C 0.5973(4) 0.4690(3) 0.1286(3) 0.0583(12) Uani 1 1 d . . .
H56A H 0.5176 0.4805 0.1574 0.070 Uiso 1 1 calc R . .
C57 C 0.6260(4) 0.5179(3) 0.0536(3) 0.0700(14) Uani 1 1 d . . .
H57A H 0.5658 0.5621 0.0332 0.084 Uiso 1 1 calc R . .
C58 C 0.7370(5) 0.5027(3) 0.0107(3) 0.0696(13) Uani 1 1 d . . .
H58A H 0.7567 0.5355 -0.0396 0.084 Uiso 1 1 calc R . .
C59 C 0.8247(4) 0.4352(4) 0.0437(3) 0.0792(16) Uani 1 1 d . . .
H59A H 0.9039 0.4227 0.0145 0.095 Uiso 1 1 calc R . .
C60 C 0.7965(4) 0.3885(4) 0.1159(3) 0.0686(14) Uani 1 1 d . . .
H60A H 0.8559 0.3435 0.1364 0.082 Uiso 1 1 calc R . .
C61 C 0.6513(4) 0.3543(3) 0.2379(3) 0.0836(15) Uani 1 1 d . . .
H61A H 0.5620 0.3602 0.2537 0.125 Uiso 1 1 calc R . .
H61B H 0.6898 0.3785 0.2759 0.125 Uiso 1 1 calc R . .
H61C H 0.6823 0.2897 0.2358 0.125 Uiso 1 1 calc R . .

loop_
_atom_site_aniso_label
_atom_site_aniso_U_11
_atom_site_aniso_U_22
_atom_site_aniso_U_33
_atom_site_aniso_U_23
_atom_site_aniso_U_13
_atom_site_aniso_U_12
Li1 0.042(4) 0.030(3) 0.030(3) -0.002(3) -0.005(3) -0.002(3)
Li2 0.054(4) 0.025(3) 0.030(3) 0.003(3) -0.020(3) 0.000(3)
N1 0.0304(16) 0.0278(17) 0.0260(15) -0.0056(14) 0.0006(12) -0.0027(12)
N2 0.0242(14) 0.0224(16) 0.0215(14) 0.0006(12) -0.0011(11) -0.0031(12)
N3 0.0246(15) 0.0238(16) 0.0199(14) -0.0020(13) -0.0022(11) -0.0011(12)
N4 0.0385(17) 0.0281(18) 0.0262(15) 0.0036(14) -0.0143(12) 0.0004(13)
N5 0.0243(15) 0.0236(16) 0.0218(14) 0.0015(13) -0.0110(11) 0.0026(12)
N6 0.0398(17) 0.0175(15) 0.0228(14) -0.0006(13) -0.0098(12) 0.0010(12)
C1 0.0229(17) 0.0206(18) 0.0252(18) -0.0016(15) -0.0080(14) -0.0047(14)
C2 0.0254(18) 0.036(2) 0.0224(17) -0.0022(17) 0.0013(14) -0.0020(15)
C3 0.0282(19) 0.025(2) 0.0270(18) -0.0035(16) -0.0014(14) 0.0006(15)
C4 0.0261(18) 0.026(2) 0.0204(17) 0.0029(15) -0.0019(13) -0.0067(15)
C5 0.0274(19) 0.029(2) 0.0274(18) -0.0010(16) -0.0034(14) -0.0041(15)
C6 0.038(2) 0.036(2) 0.049(2) -0.005(2) -0.0221(17) 0.0054(18)
C7 0.054(3) 0.026(2) 0.052(2) -0.0015(19) -0.0200(19) 0.0060(19)
C8 0.048(2) 0.027(2) 0.049(2) -0.0045(19) -0.0195(18) -0.0084(17)
C9 0.0266(19) 0.029(2) 0.0318(19) 0.0011(17) -0.0066(14) -0.0052(15)
C10 0.0343(19) 0.049(2) 0.0455(19) -0.0139(19) -0.0169(15) -0.0005(17)
C11 0.038(5) 0.062(7) 0.061(4) -0.004(4) -0.018(4) -0.009(5)
C12 0.044(6) 0.059(6) 0.046(3) -0.013(4) -0.023(4) 0.002(4)
C11A 0.034(4) 0.059(7) 0.071(6) -0.009(5) -0.016(4) -0.006(5)
C12A 0.071(6) 0.088(7) 0.050(3) -0.009(5) -0.016(4) -0.027(5)
C13 0.032(2) 0.032(2) 0.039(2) -0.0019(18) -0.0162(15) -0.0033(16)
C14 0.035(2) 0.075(3) 0.045(2) -0.006(2) -0.0092(17) -0.001(2)
C15 0.039(2) 0.054(3) 0.046(2) -0.004(2) -0.0172(17) -0.0010(19)
C16 0.0326(19) 0.0176(18) 0.0166(16) -0.0023(15) -0.0005(13) -0.0009(14)
C17 0.0281(19) 0.024(2) 0.0270(18) -0.0041(16) 0.0001(14) -0.0024(15)
C18 0.037(2) 0.029(2) 0.037(2) -0.0065(18) -0.0014(16) -0.0111(17)
C19 0.056(2) 0.021(2) 0.0270(19) 0.0083(16) -0.0009(17) -0.0050(18)
C20 0.048(2) 0.034(2) 0.0260(19) 0.0001(18) -0.0140(16) 0.0017(18)
C21 0.034(2) 0.024(2) 0.0212(17) -0.0001(16) -0.0040(14) -0.0025(15)
C22 0.033(2) 0.027(2) 0.040(2) -0.0006(17) -0.0131(15) -0.0079(16)
C23 0.030(2) 0.052(3) 0.064(3) -0.005(2) -0.0116(18) -0.0022(18)
C24 0.045(2) 0.088(4) 0.041(2) -0.014(2) -0.0149(18) -0.010(2)
C25 0.037(2) 0.040(2) 0.0297(19) -0.0014(18) -0.0152(15) -0.0011(17)
C26 0.043(2) 0.055(3) 0.049(2) -0.006(2) -0.0207(18) 0.000(2)
C27 0.053(2) 0.043(3) 0.061(3) -0.006(2) -0.0372(19) -0.005(2)
C28 0.0225(18) 0.033(2) 0.0216(17) -0.0024(17) -0.0072(14) -0.0058(15)
C29 0.039(2) 0.032(2) 0.0216(17) 0.0044(17) -0.0151(14) 0.0007(16)
C30 0.041(2) 0.0194(19) 0.0301(19) 0.0039(17) -0.0082(15) 0.0021(16)
C31 0.0305(19) 0.0237(19) 0.0195(16) 0.0003(15) -0.0115(14) 0.0013(15)
C32 0.031(2) 0.039(2) 0.0218(17) -0.0007(17) -0.0085(14) -0.0079(16)
C33 0.042(2) 0.042(2) 0.038(2) -0.0023(19) -0.0056(17) -0.0182(18)
C34 0.055(3) 0.037(2) 0.042(2) -0.0146(19) -0.0104(19) -0.0114(19)
C35 0.037(2) 0.034(2) 0.039(2) -0.0088(18) -0.0047(16) 0.0015(17)
C36 0.0305(19) 0.028(2) 0.0250(18) -0.0005(16) -0.0085(14) -0.0014(15)
C37 0.032(2) 0.063(3) 0.0369(19) -0.0132(17) -0.0025(15) -0.0168(17)
C38 0.032(6) 0.070(7) 0.060(5) -0.003(4) 0.001(4) 0.013(5)
C39 0.047(5) 0.077(6) 0.051(6) 0.006(4) 0.006(4) -0.005(5)
C38A 0.028(5) 0.062(7) 0.053(5) -0.005(5) -0.007(4) 0.003(4)
C39A 0.040(5) 0.077(7) 0.041(4) -0.007(4) -0.009(3) -0.021(4)
C40 0.026(2) 0.040(2) 0.041(2) -0.0078(19) -0.0031(16) 0.0001(16)
C41 0.036(2) 0.058(3) 0.048(2) 0.002(2) -0.0019(17) -0.0116(19)
C42 0.035(2) 0.099(4) 0.046(2) -0.014(3) -0.0088(18) -0.014(2)
C43 0.036(2) 0.0159(18) 0.0233(17) 0.0007(15) -0.0067(14) -0.0017(14)
C44 0.031(2) 0.032(2) 0.034(2) -0.0042(17) -0.0073(15) -0.0029(16)
C45 0.036(2) 0.061(3) 0.031(2) -0.013(2) 0.0058(16) -0.0077(19)
C46 0.043(2) 0.069(3) 0.033(2) -0.017(2) -0.0095(17) -0.008(2)
C47 0.029(2) 0.050(3) 0.040(2) -0.012(2) -0.0086(16) -0.0069(17)
C48 0.032(2) 0.029(2) 0.0283(19) -0.0043(17) -0.0070(15) -0.0027(16)
C49 0.0284(19) 0.068(2) 0.043(2) -0.006(2) -0.0075(16) -0.0080(17)
C50 0.028(4) 0.081(5) 0.073(6) -0.014(5) -0.004(5) -0.003(4)
C51 0.037(5) 0.072(3) 0.060(6) -0.008(5) 0.001(5) -0.018(3)
C50A 0.033(5) 0.079(4) 0.069(7) -0.006(5) -0.014(5) -0.002(3)
C51A 0.045(5) 0.081(5) 0.066(6) 0.006(5) -0.010(5) -0.018(4)
C52 0.0287(18) 0.048(2) 0.0340(19) -0.0046(16) -0.0026(15) -0.0080(15)
C53 0.041(7) 0.054(3) 0.049(7) 0.007(5) 0.001(5) -0.009(4)
C54 0.035(5) 0.059(6) 0.055(5) 0.001(5) 0.006(4) 0.004(4)
C53A 0.035(6) 0.053(4) 0.033(6) -0.001(4) -0.010(4) -0.007(4)
C54A 0.030(4) 0.052(6) 0.051(5) -0.004(5) -0.003(3) 0.006(5)
C55 0.068(3) 0.045(3) 0.072(3) -0.015(3) -0.028(3) -0.014(2)
C56 0.058(3) 0.043(3) 0.075(3) -0.011(3) -0.015(2) -0.001(2)
C57 0.070(3) 0.054(3) 0.090(4) -0.018(3) -0.027(3) 0.007(3)
C58 0.083(4) 0.060(3) 0.072(3) -0.019(3) -0.019(3) -0.010(3)
C59 0.064(3) 0.102(5) 0.082(4) -0.046(4) -0.021(3) 0.004(3)
C60 0.046(3) 0.089(4) 0.079(3) -0.034(3) -0.018(2) 0.000(2)
C61 0.094(4) 0.065(4) 0.103(4) 0.000(3) -0.034(3) -0.037(3)

loop_
_atom_type_symbol
_atom_type_description
_atom_type_scat_dispersion_real
_atom_type_scat_dispersion_imag
_atom_type_scat_source
C C 0.0033 0.0016 'International Tables Vol C Tables 4.2.6.8 and 6.1.1.4'
H H 0.0000 0.0000 'International Tables Vol C Tables 4.2.6.8 and 6.1.1.4'
Li Li -0.0003 0.0001 'International Tables Vol C Tables 4.2.6.8 and 6.1.1.4'
N N 0.0061 0.0033 'International Tables Vol C Tables 4.2.6.8 and 6.1.1.4'

loop_
_geom_angle_atom_site_label_1
_geom_angle_atom_site_label_2
_geom_angle_atom_site_label_3
_geom_angle
_geom_angle_site_symmetry_1
_geom_angle_site_symmetry_3
N1 Li1 N1 103.0(3) 2_566 .
N1 Li1 Li1 53.9(2) 2_566 2_566
N1 Li1 Li1 49.1(2) . 2_566
N1 Li1 C4 171.9(3) 2_566 .
N1 Li1 C4 76.25(18) . .
Li1 Li1 C4 124.8(3) 2_566 .
N1 Li1 C9 142.5(3) 2_566 .
N1 Li1 C9 91.6(2) . .
Li1 Li1 C9 129.7(3) 2_566 .
C4 Li1 C9 30.41(11) . .
N4 Li2 N4 103.9(3) . 2_675
N4 Li2 Li2 54.8(2) . 2_675
N4 Li2 Li2 49.1(2) 2_675 2_675
N4 Li2 C43 178.3(3) . 2_675
N4 Li2 C43 77.4(2) 2_675 2_675
Li2 Li2 C43 126.5(4) 2_675 2_675
N4 Li2 C48 149.4(3) . 2_675
N4 Li2 C48 92.4(2) 2_675 2_675
Li2 Li2 C48 134.8(4) 2_675 2_675
C43 Li2 C48 30.88(12) 2_675 2_675
N4 Li2 C44 148.2(3) . 2_675
N4 Li2 C44 92.8(2) 2_675 2_675
Li2 Li2 C44 134.6(4) 2_675 2_675
C43 Li2 C44 30.25(11) 2_675 2_675
C48 Li2 C44 53.41(14) 2_675 2_675
C1 N1 Li1 160.2(3) . 2_566
C1 N1 Li1 119.3(3) . .
Li1 N1 Li1 77.0(3) 2_566 .
C2 N2 C4 129.3(2) . .
C2 N2 C1 111.5(2) . .
C4 N2 C1 117.9(2) . .
C3 N3 C16 126.6(2) . .
C3 N3 C1 110.6(2) . .
C16 N3 C1 122.8(2) . .
C28 N4 Li2 166.0(3) . .
C28 N4 Li2 117.9(3) . 2_675
Li2 N4 Li2 76.1(3) . 2_675
C29 N5 C31 124.9(3) . .
C29 N5 C28 110.8(3) . .
C31 N5 C28 123.7(3) . .
C30 N6 C43 130.4(3) . .
C30 N6 C28 111.7(2) . .
C43 N6 C28 118.0(2) . .
N1 C1 N2 127.9(3) . .
N1 C1 N3 131.0(3) . .
N2 C1 N3 101.1(2) . .
C3 C2 N2 107.8(3) . .
C2 C3 N3 108.8(3) . .
C9 C4 C5 121.9(3) . .
C9 C4 N2 119.1(3) . .
C5 C4 N2 118.4(3) . .
C9 C4 Li1 79.8(2) . .
C5 C4 Li1 84.9(2) . .
N2 C4 Li1 98.3(2) . .
C6 C5 C4 117.3(3) . .
C6 C5 C10 120.6(3) . .
C4 C5 C10 122.1(3) . .
C7 C6 C5 121.8(3) . .
C6 C7 C8 119.5(4) . .
C7 C8 C9 121.8(4) . .
C8 C9 C4 117.7(3) . .
C8 C9 C13 120.4(3) . .
C4 C9 C13 121.9(3) . .
C8 C9 Li1 90.4(2) . .
C4 C9 Li1 69.8(2) . .
C13 C9 Li1 108.6(2) . .
C11 C10 C12A 125.0(9) . .
C11 C10 C5 113.2(8) . .
C12A C10 C5 111.1(6) . .
C11 C10 C11A 19.1(8) . .
C12A C10 C11A 111.3(8) . .
C5 C10 C11A 112.7(8) . .
C11 C10 C12 109.7(7) . .
C12A C10 C12 22.8(6) . .
C5 C10 C12 108.9(6) . .
C11A C10 C12 92.8(7) . .
C9 C13 C14 111.1(3) . .
C9 C13 C15 111.6(3) . .
C14 C13 C15 110.9(3) . .
C17 C16 C21 121.1(3) . .
C17 C16 N3 119.1(3) . .
C21 C16 N3 119.7(3) . .
C18 C17 C16 118.4(3) . .
C18 C17 C22 121.6(3) . .
C16 C17 C22 120.0(3) . .
C17 C18 C19 121.4(3) . .
C20 C19 C18 119.3(3) . .
C19 C20 C21 121.9(3) . .
C20 C21 C16 117.9(3) . .
C20 C21 C25 121.3(3) . .
C16 C21 C25 120.5(3) . .
C17 C22 C23 113.0(3) . .
C17 C22 C24 111.0(3) . .
C23 C22 C24 109.7(3) . .
C21 C25 C27 109.4(3) . .
C21 C25 C26 114.4(3) . .
C27 C25 C26 109.3(3) . .
N4 C28 N5 131.9(3) . .
N4 C28 N6 127.4(3) . .
N5 C28 N6 100.7(3) . .
C30 C29 N5 109.0(3) . .
C29 C30 N6 107.8(3) . .
C32 C31 C36 121.9(3) . .
C32 C31 N5 119.2(3) . .
C36 C31 N5 118.9(3) . .
C33 C32 C31 118.1(3) . .
C33 C32 C37 120.3(3) . .
C31 C32 C37 121.7(3) . .
C34 C33 C32 120.6(3) . .
C35 C34 C33 120.9(3) . .
C34 C35 C36 121.0(3) . .
C35 C36 C31 117.6(3) . .
C35 C36 C40 121.5(3) . .
C31 C36 C40 120.9(3) . .
C38 C37 C39A 123.9(9) . .
C38 C37 C32 110.1(9) . .
C39A C37 C32 113.9(7) . .
C38 C37 C39 111.9(8) . .
C39A C37 C39 22.0(7) . .
C32 C37 C39 107.3(6) . .
C38 C37 C38A 16.2(11) . .
C39A C37 C38A 109.3(8) . .
C32 C37 C38A 115.5(8) . .
C39 C37 C38A 95.8(8) . .
C36 C40 C41 114.4(3) . .
C36 C40 C42 109.7(3) . .
C41 C40 C42 109.4(3) . .
C44 C43 C48 122.3(3) . .
C44 C43 N6 118.9(3) . .
C48 C43 N6 118.4(3) . .
C44 C43 Li2 83.3(2) . 2_675
C48 C43 Li2 81.3(2) . 2_675
N6 C43 Li2 99.3(2) . 2_675
C45 C44 C43 117.7(3) . .
C45 C44 C49 121.1(3) . .
C43 C44 C49 121.1(3) . .
C45 C44 Li2 90.0(2) . 2_675
C43 C44 Li2 66.5(2) . 2_675
C49 C44 Li2 110.1(3) . 2_675
C46 C45 C44 121.1(3) . .
C47 C46 C45 120.5(3) . .
C46 C47 C48 121.3(3) . .
C47 C48 C43 117.2(3) . .
C47 C48 C52 121.5(3) . .
C43 C48 C52 121.4(3) . .
C47 C48 Li2 90.2(2) . 2_675
C43 C48 Li2 67.8(2) . 2_675
C52 C48 Li2 111.7(2) . 2_675
C50A C49 C51 125.2(7) . .
C50A C49 C44 111.9(7) . .
C51 C49 C44 115.0(6) . .
C50A C49 C51A 111.5(7) . .
C51 C49 C51A 24.7(5) . .
C44 C49 C51A 110.0(6) . .
C50A C49 C50 23.6(6) . .
C51 C49 C50 109.2(6) . .
C44 C49 C50 111.8(6) . .
C51A C49 C50 90.5(6) . .
C54 C52 C53 113.8(8) . .
C54 C52 C53A 125.0(9) . .
C53 C52 C53A 16.0(11) . .
C54 C52 C48 114.0(7) . .
C53 C52 C48 110.1(8) . .
C53A C52 C48 110.2(8) . .
C54 C52 C54A 22.5(7) . .
C53 C52 C54A 94.9(8) . .
C53A C52 C54A 108.6(8) . .
C48 C52 C54A 113.1(6) . .
C56 C55 C60 118.2(5) . .
C56 C55 C61 121.7(4) . .
C60 C55 C61 120.1(4) . .
C55 C56 C57 121.5(4) . .
C58 C57 C56 121.0(4) . .
C57 C58 C59 117.6(5) . .
C60 C59 C58 121.2(4) . .
C59 C60 C55 120.6(5) . .

loop_
_geom_bond_atom_site_label_1
_geom_bond_atom_site_label_2
_geom_bond_distance
_geom_bond_site_symmetry_2
Li1 N1 1.852(5) 2_566
Li1 N1 1.981(6) .
Li1 Li1 2.387(11) 2_566
Li1 C4 2.610(6) .
Li1 C9 2.738(6) .
Li2 N4 1.841(6) .
Li2 N4 1.992(6) 2_675
Li2 Li2 2.366(11) 2_675
Li2 C43 2.548(6) 2_675
Li2 C48 2.721(7) 2_675
Li2 C44 2.759(6) 2_675
N1 C1 1.241(3) .
N1 Li1 1.852(5) 2_566
N2 C2 1.393(3) .
N2 C4 1.428(4) .
N2 C1 1.430(4) .
N3 C3 1.393(3) .
N3 C16 1.426(4) .
N3 C1 1.439(4) .
N4 C28 1.242(4) .
N4 Li2 1.992(6) 2_675
N5 C29 1.393(4) .
N5 C31 1.430(4) .
N5 C28 1.431(4) .
N6 C30 1.385(4) .
N6 C43 1.421(4) .
N6 C28 1.439(4) .
C2 C3 1.341(4) .
C4 C9 1.408(5) .
C4 C5 1.411(4) .
C5 C6 1.400(5) .
C5 C10 1.510(5) .
C6 C7 1.381(5) .
C7 C8 1.387(5) .
C8 C9 1.389(4) .
C9 C13 1.516(4) .
C10 C11 1.454(15) .
C10 C12A 1.482(13) .
C10 C11A 1.568(14) .
C10 C12 1.615(12) .
C13 C14 1.525(4) .
C13 C15 1.528(4) .
C16 C17 1.409(4) .
C16 C21 1.410(4) .
C17 C18 1.379(4) .
C17 C22 1.523(4) .
C18 C19 1.392(5) .
C19 C20 1.381(5) .
C20 C21 1.383(4) .
C21 C25 1.520(5) .
C22 C23 1.533(4) .
C22 C24 1.535(4) .
C25 C27 1.532(4) .
C25 C26 1.539(4) .
C29 C30 1.333(4) .
C31 C32 1.397(4) .
C31 C36 1.410(4) .
C32 C33 1.388(5) .
C32 C37 1.516(4) .
C33 C34 1.382(4) .
C34 C35 1.372(5) .
C35 C36 1.390(4) .
C36 C40 1.524(4) .
C37 C38 1.445(17) .
C37 C39A 1.476(13) .
C37 C39 1.584(14) .
C37 C38A 1.591(16) .
C40 C41 1.526(4) .
C40 C42 1.534(5) .
C43 C44 1.400(4) .
C43 C48 1.412(4) .
C43 Li2 2.548(6) 2_675
C44 C45 1.399(4) .
C44 C49 1.524(5) .
C44 Li2 2.759(6) 2_675
C45 C46 1.378(5) .
C46 C47 1.378(4) .
C47 C48 1.401(4) .
C48 C52 1.525(4) .
C48 Li2 2.721(7) 2_675
C49 C50A 1.435(12) .
C49 C51 1.446(12) .
C49 C51A 1.603(12) .
C49 C50 1.620(11) .
C52 C54 1.472(14) .
C52 C53 1.52(2) .
C52 C53A 1.523(19) .
C52 C54A 1.578(14) .
C55 C56 1.358(6) .
C55 C60 1.396(5) .
C55 C61 1.468(6) .
C56 C57 1.413(6) .
C57 C58 1.340(5) .
C58 C59 1.431(6) .
C59 C60 1.359(6) .
